data_2203723
loop_
_publ_author_name
'Zhi-Yong Wu'
'Duan-Jun Xu'

_publ_section_title
;
 <i>cis</i>-Dichlorobis(4,5-diazafluoren-9-one-\k^2^<i>N,N</i>')manganese(II)
 ethanol solvate
;
_journal_issue 6
_journal_name_full 'Acta Crystallographica Section E'
_journal_page_first m839
_journal_page_last m841
_journal_paper_doi 10.1107/S1600536804011870
_journal_volume 60
_journal_year 2004
_chemical_formula_iupac '[Mn Cl2 (C11 H6 N2 O)2], C2 H6 O1'
_chemical_formula_moiety 'C22 H12 Cl2 Mn N4 O2, C2 H6 O1'
_chemical_formula_sum 'C24 H18 Cl2 Mn N4 O3'
_chemical_formula_weight 530.26
_chemical_name_systematic ?
_space_group_IT_number 20
_symmetry_cell_setting orthorhombic
_symmetry_space_group_name_Hall 'C 2c 2'
_symmetry_space_group_name_H-M 'C 2 2 21'
_atom_sites_solution_hydrogens geom
_atom_sites_solution_primary direct
_atom_sites_solution_secondary difmap
_audit_creation_method SHELXL-97
_cell_angle_alpha 90.00
_cell_angle_beta 90.00
_cell_angle_gamma 90.00
_cell_formula_units_Z 4
_cell_length_a 7.7376(2)
_cell_length_b 13.5917(4)
_cell_length_c 22.3338(8)
_cell_measurement_reflns_used 20
_cell_measurement_temperature 295(2)
_cell_measurement_theta_max 8.8
_cell_measurement_theta_min 3.5
_cell_volume 2348.78(12)
_computing_cell_refinement 'MSC/AFCDiffractometer Control Software'
_computing_data_collection
;
MSC/AFC Diffractometer Control Software
(Molecular Structure Corporation, 1992)
;
_computing_data_reduction 'TEXSAN (Molecular Structure Corporation, 1985)'
_computing_molecular_graphics 'ORTEP-3 for Windows (Farrugia, 1997)'
_computing_publication_material 'WinGX (Farrugia, 1999)'
_computing_structure_refinement 'SHELXL97 (Sheldrick, 1997)'
_computing_structure_solution 'SIR92 (Altomare et al., 1993)'
_diffrn_ambient_temperature 295(2)
_diffrn_measured_fraction_theta_full 0.989
_diffrn_measured_fraction_theta_max 0.989
_diffrn_measurement_device_type 'Rigaku AFC-7S'
_diffrn_measurement_method \w/2\q
_diffrn_radiation_monochromator graphite
_diffrn_radiation_source 'fine-focus sealed tube'
_diffrn_radiation_type MoK\a
_diffrn_radiation_wavelength 0.71073
_diffrn_reflns_av_R_equivalents 0
_diffrn_reflns_av_sigmaI/netI 0.0416
_diffrn_reflns_limit_h_max 10
_diffrn_reflns_limit_h_min -9
_diffrn_reflns_limit_k_max 17
_diffrn_reflns_limit_k_min -16
_diffrn_reflns_limit_l_max 28
_diffrn_reflns_limit_l_min -28
_diffrn_reflns_number 2649
_diffrn_reflns_theta_full 27.46
_diffrn_reflns_theta_max 27.4
_diffrn_reflns_theta_min 1.8
_diffrn_standards_decay_% 0.6
_diffrn_standards_interval_count 150
_diffrn_standards_number 3
_exptl_absorpt_coefficient_mu 0.824
_exptl_absorpt_correction_T_max 0.735
_exptl_absorpt_correction_T_min 0.685
_exptl_absorpt_correction_type psi-scan
_exptl_absorpt_process_details '(North et al., 1968)'
_exptl_crystal_colour yellow
_exptl_crystal_density_diffrn 1.517
_exptl_crystal_density_method 'not measured'
_exptl_crystal_description prism
_exptl_crystal_F_000 1092
_exptl_crystal_size_max 0.46
_exptl_crystal_size_mid 0.42
_exptl_crystal_size_min 0.36
_refine_diff_density_max 0.328
_refine_diff_density_min -0.199
_refine_ls_abs_structure_details 'Flack (1983); 1136 Friedel pairs'
_refine_ls_abs_structure_Flack 0.02(3)
_refine_ls_extinction_method none
_refine_ls_goodness_of_fit_ref 0.986
_refine_ls_hydrogen_treatment constr
_refine_ls_matrix_type full
_refine_ls_number_parameters 153
_refine_ls_number_reflns 2649
_refine_ls_number_restraints 0
_refine_ls_restrained_S_all 0.986
_refine_ls_R_factor_all 0.0375
_refine_ls_R_factor_gt 0.0304
_refine_ls_shift/su_max 0.000
_refine_ls_shift/su_mean 0.000
_refine_ls_structure_factor_coef Fsqd
_refine_ls_weighting_details 'calc w = 1/[\s^2^(Fo^2^)+(0.0364P)^2^] where P = (Fo^2^+2Fc^2^)/3'
_refine_ls_weighting_scheme calc
_refine_ls_wR_factor_gt 0.0719
_refine_ls_wR_factor_ref 0.0733
_reflns_number_gt 2161
_reflns_number_total 2649
_reflns_threshold_expression I>2\s(I)
_cod_data_source_file ci6359.cif
_cod_data_source_block I
_cod_depositor_comments
;
The following automatic conversions were performed:
'_symmetry_cell_setting' value 'Orthorhombic' changed to 'orthorhombic'
according to '/home/saulius/struct/CIF-dictionaries/cif_core.dic'
dictionary named 'cif_core.dic' version 2.4.1 from 2010-06-29.

Automatic conversion script
Id: cif_fix_enum 1527 2010-12-29 10:47:43Z saulius 

The following automatic conversions were performed:

'_symmetry_cell_setting' value 'Orthorhombic' changed to
'orthorhombic' according to
/home/saulius/struct/CIF-dictionaries/cif_core.dic dictionary named
'cif_core.dic' version 2.4.1 from 2010-06-29.

Automatic conversion script
Id: cif_fix_values 1715 2011-07-08 13:25:40Z adriana 
;
_cod_database_code 2203723

loop_
_symmetry_equiv_pos_as_xyz
'x, y, z'
'-x, -y, z+1/2'
'x, -y, -z'
'-x, y, -z+1/2'
'x+1/2, y+1/2, z'
'-x+1/2, -y+1/2, z+1/2'
'x+1/2, -y+1/2, -z'
'-x+1/2, y+1/2, -z+1/2'

loop_
_atom_site_label
_atom_site_fract_x
_atom_site_fract_y
_atom_site_fract_z
_atom_site_U_iso_or_equiv
_atom_site_adp_type
_atom_site_calc_flag
_atom_site_refinement_flags
_atom_site_occupancy
_atom_site_type_symbol
Mn 0.5000 0.48675(3) 0.2500 0.04199(14) Uani d S 1 Mn
Cl 0.68120(9) 0.59750(5) 0.19244(3) 0.05375(18) Uani d . 1 Cl
O1 0.3149(4) 0.21295(15) 0.02549(10) 0.0725(6) Uani d . 1 O
N1 0.2810(3) 0.44891(13) 0.18264(9) 0.0410(5) Uani d . 1 N
N2 0.6127(3) 0.34629(14) 0.19383(11) 0.0485(5) Uani d . 1 N
C1 0.1216(3) 0.48590(17) 0.17037(12) 0.0462(6) Uani d . 1 C
H1 0.0783 0.5357 0.1947 0.055 Uiso calc R 1 H
C2 0.0221(4) 0.45317(18) 0.12383(13) 0.0521(6) Uani d . 1 C
H2 -0.0859 0.4813 0.1174 0.062 Uiso calc R 1 H
C3 0.0787(3) 0.37943(19) 0.08635(14) 0.0531(7) Uani d . 1 C
H3 0.0123 0.3576 0.0543 0.064 Uiso calc R 1 H
C4 0.2389(3) 0.33951(16) 0.09878(12) 0.0439(6) Uani d . 1 C
C5 0.3486(4) 0.26078(17) 0.06989(12) 0.0512(7) Uani d . 1 C
C6 0.5113(4) 0.25695(14) 0.10644(11) 0.0458(5) Uani d . 1 C
C7 0.6611(4) 0.20175(16) 0.10341(14) 0.0559(7) Uani d . 1 C
H7 0.6784 0.1553 0.0734 0.067 Uiso calc R 1 H
C8 0.7837(4) 0.21878(19) 0.14695(15) 0.0606(8) Uani d . 1 C
H8 0.8853 0.1823 0.1471 0.073 Uiso calc R 1 H
C9 0.7566(4) 0.2903(2) 0.19080(16) 0.0578(7) Uani d . 1 C
H9 0.8422 0.3000 0.2194 0.069 Uiso calc R 1 H
C10 0.4972(4) 0.32634(13) 0.15193(10) 0.0414(5) Uani d . 1 C
C11 0.3308(3) 0.37752(15) 0.14670(11) 0.0401(5) Uani d . 1 C
O2 0.5091(13) 0.5302(5) 0.0649(4) 0.130(2) Uiso d P 0.50 O
C12 0.6029(11) 0.5033(10) 0.0168(4) 0.106(3) Uiso d P 0.50 C
C13 0.4936(17) 0.4556(6) -0.0278(5) 0.101(2) Uiso d P 0.50 C

loop_
_atom_site_aniso_label
_atom_site_aniso_U_11
_atom_site_aniso_U_22
_atom_site_aniso_U_33
_atom_site_aniso_U_12
_atom_site_aniso_U_13
_atom_site_aniso_U_23
Mn 0.0399(3) 0.0476(2) 0.0385(3) 0.000 -0.0055(3) 0.000
Cl 0.0469(3) 0.0594(3) 0.0549(4) 0.0040(3) 0.0060(3) 0.0118(3)
O1 0.0803(15) 0.0801(11) 0.0571(13) -0.0058(12) 0.0033(13) -0.0277(11)
N1 0.0413(13) 0.0419(8) 0.0399(12) 0.0026(8) 0.0013(10) -0.0034(9)
N2 0.0428(12) 0.0544(10) 0.0482(13) 0.0045(9) -0.0045(11) 0.0044(11)
C1 0.0413(14) 0.0497(11) 0.0476(15) 0.0049(10) 0.0048(11) -0.0044(12)
C2 0.0317(15) 0.0654(12) 0.0591(16) 0.0038(11) -0.0032(14) 0.0024(13)
C3 0.0425(14) 0.0710(14) 0.0458(16) -0.0075(12) -0.0067(13) -0.0041(14)
C4 0.0445(14) 0.0490(11) 0.0382(14) -0.0041(10) 0.0003(11) -0.0025(11)
C5 0.0588(18) 0.0530(12) 0.0418(15) -0.0072(12) 0.0028(13) -0.0059(12)
C6 0.0493(14) 0.0421(9) 0.0461(14) 0.0010(13) 0.0073(16) 0.0042(10)
C7 0.0611(18) 0.0454(11) 0.0612(19) 0.0122(13) 0.0166(17) 0.0047(13)
C8 0.0498(18) 0.0543(12) 0.078(2) 0.0157(12) 0.0108(16) 0.0114(15)
C9 0.0425(15) 0.0641(13) 0.0669(19) 0.0059(11) -0.0078(15) 0.0129(15)
C10 0.0411(12) 0.0414(8) 0.0416(12) -0.0002(12) 0.0009(16) 0.0019(9)
C11 0.0389(13) 0.0440(10) 0.0375(13) -0.0021(10) 0.0004(12) 0.0006(10)

loop_
_atom_type_symbol
_atom_type_description
_atom_type_scat_dispersion_real
_atom_type_scat_dispersion_imag
_atom_type_scat_source
Mn Mn 0.3368 0.7283 'International Tables Vol C Tables 4.2.6.8 and 6.1.1.4'
Cl Cl 0.1484 0.1585 'International Tables Vol C Tables 4.2.6.8 and 6.1.1.4'
O O 0.0106 0.0060 'International Tables Vol C Tables 4.2.6.8 and 6.1.1.4'
N N 0.0061 0.0033 'International Tables Vol C Tables 4.2.6.8 and 6.1.1.4'
C C 0.0033 0.0016 'International Tables Vol C Tables 4.2.6.8 and 6.1.1.4'
H H 0.0000 0.0000 'International Tables Vol C Tables 4.2.6.8 and 6.1.1.4'

loop_
_geom_angle_atom_site_label_1
_geom_angle_atom_site_label_2
_geom_angle_atom_site_label_3
_geom_angle_site_symmetry_1
_geom_angle_site_symmetry_3
_geom_angle
_geom_angle_publ_flag
N1 Mn N1 . 4_655 154.42(9) y
N1 Mn Cl . 4_655 93.38(5) y
N1 Mn Cl 4_655 4_655 102.46(5) ?
N1 Mn Cl . . 102.46(5) y
N1 Mn Cl 4_655 . 93.38(5) ?
Cl Mn Cl 4_655 . 103.29(3) y
N1 Mn N2 . . 75.82(7) y
N1 Mn N2 4_655 . 84.22(7) ?
Cl Mn N2 4_655 . 164.27(5) y
Cl Mn N2 . . 90.37(5) y
N1 Mn N2 . 4_655 84.22(7) y
N1 Mn N2 4_655 4_655 75.82(7) ?
Cl Mn N2 4_655 4_655 90.37(5) ?
Cl Mn N2 . 4_655 164.27(5) ?
N2 Mn N2 . 4_655 77.34(10) y
C11 N1 C1 . . 114.5(2) ?
C11 N1 Mn . . 110.16(16) ?
C1 N1 Mn . . 135.25(16) ?
C10 N2 C9 . . 114.0(2) ?
C10 N2 Mn . . 106.39(16) ?
C9 N2 Mn . . 139.4(2) ?
N1 C1 C2 . . 122.9(2) ?
N1 C1 H1 . . 118.5 ?
C2 C1 H1 . . 118.5 ?
C1 C2 C3 . . 121.3(3) ?
C1 C2 H2 . . 119.3 ?
C3 C2 H2 . . 119.3 ?
C2 C3 C4 . . 116.7(3) ?
C2 C3 H3 . . 121.7 ?
C4 C3 H3 . . 121.7 ?
C3 C4 C11 . . 118.0(2) ?
C3 C4 C5 . . 134.2(3) ?
C11 C4 C5 . . 107.8(2) ?
O1 C5 C6 . . 127.2(3) ?
O1 C5 C4 . . 127.4(3) ?
C6 C5 C4 . . 105.3(2) ?
C7 C6 C10 . . 118.0(3) ?
C7 C6 C5 . . 134.1(2) ?
C10 C6 C5 . . 107.9(2) ?
C8 C7 C6 . . 116.8(2) ?
C8 C7 H7 . . 121.6 ?
C6 C7 H7 . . 121.6 ?
C7 C8 C9 . . 120.6(3) ?
C7 C8 H8 . . 119.7 ?
C9 C8 H8 . . 119.7 ?
N2 C9 C8 . . 123.5(3) ?
N2 C9 H9 . . 118.3 ?
C8 C9 H9 . . 118.3 ?
N2 C10 C6 . . 127.1(3) ?
N2 C10 C11 . . 123.5(2) ?
C6 C10 C11 . . 109.4(2) ?
N1 C11 C4 . . 126.6(2) ?
N1 C11 C10 . . 123.8(2) ?
C4 C11 C10 . . 109.6(2) ?
O2 C12 C13 . . 110.7(8) ?

loop_
_geom_bond_atom_site_label_1
_geom_bond_atom_site_label_2
_geom_bond_site_symmetry_2
_geom_bond_distance
_geom_bond_publ_flag
Mn N1 . 2.323(2) y
Mn N1 4_655 2.323(2) ?
Mn Cl 4_655 2.4257(7) ?
Mn Cl . 2.4257(7) y
Mn N2 . 2.445(2) y
Mn N2 4_655 2.445(2) ?
O1 C5 . 1.214(3) ?
N1 C11 . 1.317(3) ?
N1 C1 . 1.360(3) ?
N2 C10 . 1.322(4) ?
N2 C9 . 1.350(3) ?
C1 C2 . 1.368(4) ?
C1 H1 . 0.93 ?
C2 C3 . 1.377(4) ?
C2 H2 . 0.93 ?
C3 C4 . 1.382(3) ?
C3 H3 . 0.93 ?
C4 C11 . 1.385(3) ?
C4 C5 . 1.510(4) ?
C5 C6 . 1.502(4) ?
C6 C7 . 1.382(4) ?
C6 C10 . 1.391(3) ?
C7 C8 . 1.378(4) ?
C7 H7 . 0.93 ?
C8 C9 . 1.396(4) ?
C8 H8 . 0.93 ?
C9 H9 . 0.93 ?
C10 C11 . 1.469(4) ?
O2 C13 3_565 0.860(10) ?
O2 C12 . 1.348(11) ?
C12 C12 3_565 0.754(19) ?
C12 C13 3_565 1.043(13) ?
C12 C13 . 1.458(13) ?
C13 O2 3_565 0.860(10) ?
C13 C12 3_565 1.043(13) ?
C13 C13 3_565 1.731(19) ?
